data_2014317
loop_
_publ_author_name
'Jose G. Trujillo-Ferrara'
'Rosa Luisa Santill\'an-Baca'
'Norberto Farf\'an-Garc\'ia'
'Itzia I. Padilla-Mart\'inez'
'Efr\'en V. Garc\'ia-B\'aez'

_publ_section_title
;
 Two isomeric butadiene--<i>N</i>-(acetoxyphenyl)maleimide Diels--Alder
 adducts: supramolecular structure directed by
 C---H&#x00B7;&#x00B7;&#x00B7;<i>X</i> (<i>X</i> = O and \p) hydrogen
 bonds and perpendicular dipole carbonyl--carbonyl interactions
;
_journal_coeditor_code EM1003
_journal_issue 3
_journal_name_full 'Acta Crystallographica Section C'
_journal_page_first o125
_journal_page_last o128
_journal_paper_doi 10.1107/S0108270106002186
_journal_volume 62
_journal_year 2006
_chemical_formula_iupac 'C16 H15 N O4'
_chemical_formula_moiety 'C16 H15 N O4'
_chemical_formula_sum 'C16 H15 N O4'
_chemical_formula_weight 285.30
_chemical_name_systematic
;
2-(1,3-dioxo-2,3,3a,4,7,7a-hexahydro-1H-isoindol-2-yl)phenyl acetate
;
_space_group_IT_number 14
_symmetry_cell_setting monoclinic
_symmetry_space_group_name_Hall '-P 2yn'
_symmetry_space_group_name_H-M 'P 1 21/n 1'
_atom_sites_solution_hydrogens geom
_atom_sites_solution_primary direct
_atom_sites_solution_secondary difmap
_audit_creation_method SHELXL-97
_cell_angle_alpha 90
_cell_angle_beta 107.131(2)
_cell_angle_gamma 90
_cell_formula_units_Z 4
_cell_length_a 9.6673(7)
_cell_length_b 9.6787(7)
_cell_length_c 15.5880(18)
_cell_measurement_reflns_used 24
_cell_measurement_temperature 293(2)
_cell_measurement_theta_max 11
_cell_measurement_theta_min 10
_cell_volume 1393.8(2)
_computing_cell_refinement 'CAD-4 Express'
_computing_data_collection 'CAD-4 Express (Enraf--Nonius, 1995)'
_computing_data_reduction 'JANA98 (Vaclav, 1998)'
_computing_molecular_graphics 'WinGX (Farrugia, 1999)'
_computing_publication_material SHELXL97
_computing_structure_refinement 'SHELXL97 (Sheldrick, 1997)'
_computing_structure_solution 'SHELXS97 (Sheldrick, 1997)'
_diffrn_ambient_temperature 100(2)
_diffrn_detector_area_resol_mean 3
_diffrn_measured_fraction_theta_full 0.980
_diffrn_measured_fraction_theta_max 0.980
_diffrn_measurement_device_type 'Enraf--Nonius CAD-4'
_diffrn_measurement_method \w/2\q
_diffrn_radiation_monochromator graphite
_diffrn_radiation_source 'fine-focus sealed tube'
_diffrn_radiation_type MoK\a
_diffrn_radiation_wavelength 0.71073
_diffrn_reflns_av_R_equivalents 0.0175
_diffrn_reflns_av_sigmaI/netI 0.0437
_diffrn_reflns_limit_h_max 0
_diffrn_reflns_limit_h_min -12
_diffrn_reflns_limit_k_max 12
_diffrn_reflns_limit_k_min 0
_diffrn_reflns_limit_l_max 20
_diffrn_reflns_limit_l_min -19
_diffrn_reflns_number 3470
_diffrn_reflns_theta_full 27.95
_diffrn_reflns_theta_max 27.95
_diffrn_reflns_theta_min 2.23
_diffrn_standards_decay_% 2.5
_diffrn_standards_interval_count 200
_diffrn_standards_interval_time 60
_diffrn_standards_number 3
_exptl_absorpt_coefficient_mu 0.098
_exptl_absorpt_correction_type none
_exptl_absorpt_process_details none
_exptl_crystal_colour colorless
_exptl_crystal_density_diffrn 1.360
_exptl_crystal_density_method 'not measured'
_exptl_crystal_description block
_exptl_crystal_F_000 600
_exptl_crystal_size_max 0.40
_exptl_crystal_size_mid 0.30
_exptl_crystal_size_min 0.20
_refine_diff_density_max 0.188
_refine_diff_density_min -0.194
_refine_ls_extinction_method none
_refine_ls_goodness_of_fit_ref 1.071
_refine_ls_hydrogen_treatment constr
_refine_ls_matrix_type full
_refine_ls_number_parameters 190
_refine_ls_number_reflns 3291
_refine_ls_number_restraints 0
_refine_ls_restrained_S_all 1.071
_refine_ls_R_factor_all 0.0972
_refine_ls_R_factor_gt 0.0412
_refine_ls_shift/su_max 0.000
_refine_ls_shift/su_mean 0.000
_refine_ls_structure_factor_coef Fsqd
_refine_ls_weighting_details 'calc w=1/[\s^2^(Fo^2^)+(0.0644P)^2^+0.0798P] where P=(Fo^2^+2Fc^2^)/3'
_refine_ls_weighting_scheme calc
_refine_ls_wR_factor_gt 0.1229
_refine_ls_wR_factor_ref 0.1449
_reflns_number_gt 1861
_reflns_number_total 3291
_reflns_threshold_expression I>2\s(I)
_cod_data_source_file em1003.cif
_cod_data_source_block I
_cod_depositor_comments
;
The following automatic conversions were performed:
'_symmetry_cell_setting' value 'Monoclinic' changed to 'monoclinic'
according to '/home/saulius/struct/CIF-dictionaries/cif_core.dic'
dictionary named 'cif_core.dic' version 2.4.1 from 2010-06-29.

Automatic conversion script
Id: cif_fix_enum 1527 2010-12-29 10:47:43Z saulius 

The following automatic conversions were performed:

'_symmetry_cell_setting' value 'Monoclinic' changed to 'monoclinic'
according to /home/saulius/struct/CIF-dictionaries/cif_core.dic
dictionary named 'cif_core.dic' version 2.4.1 from 2010-06-29.

Automatic conversion script
Id: cif_fix_values 1715 2011-07-08 13:25:40Z adriana 
;
_cod_original_sg_symbol_H-M 'P 21/n'
_cod_database_code 2014317

loop_
_symmetry_equiv_pos_site_id
_symmetry_equiv_pos_as_xyz
1 x,y,z
2 1/2-x,1/2+y,1/2-z
3 -x,-y,-z
4 1/2+x,1/2-y,1/2+z

loop_
_atom_site_aniso_label
_atom_site_aniso_U_11
_atom_site_aniso_U_22
_atom_site_aniso_U_33
_atom_site_aniso_U_12
_atom_site_aniso_U_13
_atom_site_aniso_U_23
O1 0.0360(7) 0.0903(11) 0.0571(8) -0.0027(7) 0.0098(6) -0.0093(8)
O3 0.0387(8) 0.0933(11) 0.0648(9) 0.0015(8) 0.0058(7) -0.0170(8)
O14 0.0522(7) 0.0489(7) 0.0369(6) -0.0129(6) 0.0089(5) 0.0039(5)
O15 0.0600(10) 0.1109(13) 0.0558(9) -0.0327(9) 0.0123(8) -0.0044(8)
N2 0.0344(7) 0.0424(7) 0.0404(7) -0.0025(6) 0.0099(6) -0.0017(6)
C1 0.0386(9) 0.0469(9) 0.0423(9) -0.0063(8) 0.0103(7) 0.0011(7)
C3 0.0366(9) 0.0438(9) 0.0477(10) 0.0013(7) 0.0115(8) 0.0029(7)
C3A 0.0473(10) 0.0404(9) 0.0523(10) 0.0059(8) 0.0170(8) -0.0005(8)
C4 0.0501(11) 0.0724(14) 0.0571(12) 0.0057(10) 0.0255(9) -0.0012(10)
C5 0.0718(15) 0.0657(13) 0.0635(13) -0.0013(12) 0.0365(12) 0.0074(10)
C6 0.0775(16) 0.0774(14) 0.0472(11) 0.0214(13) 0.0252(11) 0.0172(10)
C7 0.0551(12) 0.0916(16) 0.0420(10) -0.0002(12) 0.0083(9) -0.0154(10)
C7A 0.0506(10) 0.0430(9) 0.0488(10) -0.0082(8) 0.0145(8) -0.0086(8)
C8 0.0324(8) 0.0442(9) 0.0354(8) -0.0027(7) 0.0094(6) 0.0006(7)
C9 0.0372(8) 0.0455(9) 0.0333(8) -0.0031(7) 0.0078(7) 0.0028(7)
C10 0.0460(10) 0.0495(10) 0.0492(10) -0.0032(9) 0.0119(8) -0.0071(9)
C11 0.0470(10) 0.0710(13) 0.0454(10) -0.0054(10) 0.0202(8) -0.0110(9)
C12 0.0457(10) 0.0767(14) 0.0389(9) -0.0050(10) 0.0173(8) 0.0078(9)
C13 0.0398(9) 0.0512(10) 0.0461(9) -0.0018(8) 0.0118(8) 0.0092(8)
C15 0.0517(10) 0.0480(10) 0.0473(10) -0.0093(9) 0.0186(8) -0.0051(8)
C16 0.0831(16) 0.0705(14) 0.0595(13) -0.0222(12) 0.0259(11) 0.0110(11)

loop_
_atom_site_type_symbol
_atom_site_label
_atom_site_fract_x
_atom_site_fract_y
_atom_site_fract_z
_atom_site_U_iso_or_equiv
_atom_site_thermal_displace_type
_atom_site_calc_flag
_atom_site_refinement_flags
_atom_site_occupancy
O O1 0.55936(14) 0.33488(17) 0.55129(9) 0.0620(5) Uani . . 1.000
O O3 0.07218(15) 0.32484(17) 0.42650(10) 0.0676(5) Uani . . 1.000
O O14 0.33007(13) 0.02698(13) 0.49051(7) 0.0469(4) Uani . . 1.000
O O15 0.12026(16) -0.07623(19) 0.41869(10) 0.0766(6) Uani . . 1.000
N N2 0.31988(15) 0.31031(14) 0.47415(9) 0.0393(4) Uani . . 1.000
C C1 0.43448(19) 0.35858(18) 0.54445(12) 0.0430(5) Uani . . 1.000
C C3 0.18586(18) 0.35293(18) 0.48060(12) 0.0429(5) Uani . . 1.000
C C3A 0.2091(2) 0.43737(18) 0.56519(12) 0.0462(6) Uani . . 1.000
C C4 0.1285(2) 0.3735(2) 0.62686(14) 0.0578(7) Uani . . 1.000
C C5 0.2086(3) 0.2541(2) 0.67797(15) 0.0634(8) Uani . . 1.000
C C6 0.3485(3) 0.2616(3) 0.71395(14) 0.0659(8) Uani . . 1.000
C C7 0.4300(3) 0.3886(3) 0.70302(13) 0.0642(7) Uani . . 1.000
C C7A 0.3741(2) 0.44307(18) 0.60651(12) 0.0475(6) Uani . . 1.000
C C8 0.33770(18) 0.22604(17) 0.40252(11) 0.0375(5) Uani . . 1.000
C C9 0.34090(18) 0.08391(17) 0.41081(11) 0.0392(5) Uani . . 1.000
C C10 0.36327(19) 0.0019(2) 0.34332(12) 0.0487(6) Uani . . 1.000
C C11 0.3795(2) 0.0636(2) 0.26696(12) 0.0531(6) Uani . . 1.000
C C12 0.3739(2) 0.2054(2) 0.25753(12) 0.0527(6) Uani . . 1.000
C C13 0.35428(19) 0.2864(2) 0.32569(12) 0.0459(5) Uani . . 1.000
C C15 0.2146(2) -0.0571(2) 0.48639(12) 0.0481(6) Uani . . 1.000
C C16 0.2282(3) -0.1181(2) 0.57601(15) 0.0700(8) Uani . . 1.000
H H3A 0.17261 0.53118 0.54890 0.0554 Uiso . . 1.000
H H4A 0.11550 0.44303 0.66861 0.0693 Uiso . . 1.000
H H4B 0.03338 0.34322 0.59098 0.0693 Uiso . . 1.000
H H5 0.15911 0.17412 0.68430 0.0761 Uiso . . 1.000
H H6 0.39809 0.18729 0.74676 0.0791 Uiso . . 1.000
H H7A 0.40597 0.53901 0.60548 0.0570 Uiso . . 1.000
H H7B 0.53228 0.36716 0.71698 0.0771 Uiso . . 1.000
H H7C 0.41848 0.45924 0.74451 0.0771 Uiso . . 1.000
H H10 0.36735 -0.09373 0.34934 0.0584 Uiso . . 1.000
H H11 0.39426 0.00898 0.22138 0.0636 Uiso . . 1.000
H H12 0.38342 0.24605 0.20550 0.0632 Uiso . . 1.000
H H13 0.35215 0.38208 0.32003 0.0551 Uiso . . 1.000
H H16A 0.14604 -0.17604 0.57232 0.1050 Uiso . . 1.000
H H16B 0.23227 -0.04550 0.61862 0.1050 Uiso . . 1.000
H H16C 0.31512 -0.17230 0.59496 0.1050 Uiso . . 1.000

loop_
_atom_type_symbol
_atom_type_description
_atom_type_scat_dispersion_real
_atom_type_scat_dispersion_imag
_atom_type_scat_source
C C 0.0030 0.0020 'International Tables Vol C Tables 4.2.6.8 and 6.1.1.4'
H H 0.0000 0.0000 'International Tables Vol C Tables 4.2.6.8 and 6.1.1.4'
N N 0.0060 0.0030 'International Tables Vol C Tables 4.2.6.8 and 6.1.1.4'
O O 0.0110 0.0060 'International Tables Vol C Tables 4.2.6.8 and 6.1.1.4'

loop_
_geom_angle_atom_site_label_1
_geom_angle_atom_site_label_2
_geom_angle_atom_site_label_3
_geom_angle
_geom_angle_publ_flag
C9 O14 C15 117.97(13) yes
C1 N2 C3 112.73(14) yes
C1 N2 C8 123.69(15) no
C3 N2 C8 123.58(14) no
O1 C1 N2 123.52(17) yes
O1 C1 C7A 127.90(17) yes
N2 C1 C7A 108.58(16) no
O3 C3 N2 124.08(17) yes
O3 C3 C3A 127.19(17) yes
N2 C3 C3A 108.74(15) no
C3 C3A C4 110.88(15) no
C3 C3A C7A 104.75(15) no
C4 C3A C7A 114.09(15) no
C3A C4 C5 111.64(18) no
C4 C5 C6 119.9(2) no
C5 C6 C7 120.7(2) no
C6 C7 C7A 110.40(19) no
C1 C7A C3A 105.18(15) no
C1 C7A C7 110.57(17) no
C3A C7A C7 114.92(18) no
N2 C8 C9 119.89(15) no
N2 C8 C13 120.34(15) yes
C9 C8 C13 119.76(16) no
O14 C9 C8 118.20(15) yes
O14 C9 C10 121.41(15) yes
C8 C9 C10 120.27(16) no
C9 C10 C11 119.32(17) no
C10 C11 C12 120.73(17) no
C11 C12 C13 119.60(17) no
C8 C13 C12 120.31(17) no
O14 C15 O15 122.45(17) yes
O14 C15 C16 110.32(17) no
O15 C15 C16 127.2(2) no
C3 C3A H3A 109 no
C4 C3A H3A 109 no
C7A C3A H3A 109 no
C3A C4 H4A 109 no
C3A C4 H4B 109 no
C5 C4 H4A 109 no
C5 C4 H4B 109 no
H4A C4 H4B 108 no
C4 C5 H5 120 no
C6 C5 H5 120 no
C5 C6 H6 120 no
C7 C6 H6 120 no
C6 C7 H7B 110 no
C6 C7 H7C 110 no
C7A C7 H7B 110 no
C7A C7 H7C 110 no
H7B C7 H7C 108 no
C1 C7A H7A 109 no
C3A C7A H7A 109 no
C7 C7A H7A 109 no
C9 C10 H10 120 no
C11 C10 H10 120 no
C10 C11 H11 120 no
C12 C11 H11 120 no
C11 C12 H12 120 no
C13 C12 H12 120 no
C8 C13 H13 120 no
C12 C13 H13 120 no
C15 C16 H16A 109 no
C15 C16 H16B 110 no
C15 C16 H16C 109 no
H16A C16 H16B 109 no
H16A C16 H16C 109 no
H16B C16 H16C 109 no

loop_
_geom_bond_atom_site_label_1
_geom_bond_atom_site_label_2
_geom_bond_site_symmetry_1
_geom_bond_site_symmetry_2
_geom_bond_distance
_geom_bond_publ_flag
O1 C1 . . 1.202(2) no
O3 C3 . . 1.203(2) no
O14 C9 . . 1.391(2) yes
O14 C15 . . 1.368(2) yes
O15 C15 . . 1.189(2) no
N2 C1 . . 1.390(2) yes
N2 C3 . . 1.391(2) yes
N2 C8 . . 1.434(2) yes
C1 C7A . . 1.509(3) no
C3 C3A . . 1.511(3) no
C3A C4 . . 1.535(3) no
C3A C7A . . 1.535(3) no
C4 C5 . . 1.485(3) no
C5 C6 . . 1.305(4) no
C6 C7 . . 1.497(4) no
C7 C7A . . 1.534(3) no
C8 C9 . . 1.381(2) no
C8 C13 . . 1.384(2) no
C9 C10 . . 1.385(2) no
C10 C11 . . 1.381(3) no
C11 C12 . . 1.380(3) no
C12 C13 . . 1.378(3) no
C15 C16 . . 1.486(3) no
C3A H3A . . 0.98 no
C4 H4A . . 0.97 no
C4 H4B . . 0.97 no
C5 H5 . . 0.93 no
C6 H6 . . 0.93 no
C7 H7B . . 0.97 no
C7 H7C . . 0.97 no
C7A H7A . . 0.98 no
C10 H10 . . 0.93 no
C11 H11 . . 0.93 no
C12 H12 . . 0.93 no
C13 H13 . . 0.93 no
C16 H16A . . 0.96 no
C16 H16B . . 0.96 no
C16 H16C . . 0.96 no

loop_
_geom_contact_atom_site_label_1
_geom_contact_atom_site_label_2
_geom_contact_distance
_geom_contact_site_symmetry_2
_geom_contact_publ_flag
O1 C1 3.330(2) 3_666 no
O14 C9 3.279(2) 3_656 no
O14 C1 3.395(2) . no
O14 C10 3.325(2) 3_656 no
O14 N2 2.7532(19) . no
O15 C10 3.016(3) . no
O1 H7B 2.69 . no
O1 H7A 2.84 3_666 no
O1 H10 2.78 3_656 no
O3 H16A 2.56 3_556 no
O3 H6 2.81 4_454 no
O3 H4B 2.70 . no
O3 H3A 2.87 3_566 no
O15 H10 2.90 . no
O15 H12 2.58 2_545 no
O15 H5 2.87 3_556 no
N2 O14 2.7532(19) . no
C1 O14 3.395(2) . no
C1 C5 3.578(3) . no
C1 O1 3.330(2) 3_666 no
C1 C1 3.472(3) 3_666 no
C5 C1 3.578(3) . no
C9 O14 3.279(2) 3_656 no
C10 C13 3.529(3) 2_545 no
C10 O15 3.016(3) . no
C10 O14 3.325(2) 3_656 no
C11 C13 3.531(3) 2_545 no
C13 C11 3.531(3) 2_555 no
C13 C10 3.529(3) 2_555 no
C4 H7C 2.98 . no
C5 H16B 3.07 . no
C7 H4A 2.97 . no
C7A H13 3.06 3_666 no
C10 H13 3.01 2_545 no
C11 H13 2.86 2_545 no
C13 H7A 2.81 3_666 no
C15 H10 2.95 . no
H3A O3 2.87 3_566 no
H4A C7 2.97 . no
H4A H11 2.55 4_455 no
H4B O3 2.70 . no
H5 H16B 2.55 . no
H5 H7C 2.57 2_546 no
H5 O15 2.87 3_556 no
H6 O3 2.81 4_555 no
H7A O1 2.84 3_666 no
H7A C13 2.81 3_666 no
H7A H13 2.41 3_666 no
H7B O1 2.69 . no
H7C C4 2.98 . no
H7C H5 2.57 2_556 no
H10 O15 2.90 . no
H10 C15 2.95 . no
H10 O1 2.78 3_656 no
H11 H13 2.59 2_545 no
H11 H4A 2.55 4_554 no
H12 O15 2.58 2_555 no
H13 C10 3.01 2_555 no
H13 C11 2.86 2_555 no
H13 H11 2.59 2_555 no
H13 C7A 3.06 3_666 no
H13 H7A 2.41 3_666 no
H16A O3 2.56 3_556 no
H16B C5 3.07 . no
H16B H5 2.55 . no

loop_
_geom_hbond_atom_site_label_D
_geom_hbond_atom_site_label_H
_geom_hbond_atom_site_label_A
_geom_hbond_site_symmetry_A
_geom_hbond_distance_DH
_geom_hbond_distance_HA
_geom_hbond_distance_DA
_geom_hbond_angle_DHA
_geom_hbond_publ_flag
C16 H16A O3 3_556 0.96 2.56 3.517(3) 176 yes
C12 H12 O15 2_555 0.93 2.58 3.480(3) 162 yes

loop_
_geom_torsion_atom_site_label_1
_geom_torsion_atom_site_label_2
_geom_torsion_atom_site_label_3
_geom_torsion_atom_site_label_4
_geom_torsion
_geom_torsion_publ_flag
C15 O14 C9 C10 -65.5(2) no
C9 O14 C15 C16 174.85(16) no
C15 O14 C9 C8 118.48(18) no
C9 O14 C15 O15 -4.5(3) no
C3 N2 C1 C7A 0.26(19) no
C1 N2 C8 C9 89.5(2) no
C8 N2 C1 C7A -179.92(15) no
C8 N2 C1 O1 0.6(3) no
C1 N2 C3 O3 178.94(18) no
C8 N2 C3 O3 -0.9(3) no
C8 N2 C3 C3A 178.93(14) no
C3 N2 C1 O1 -179.25(17) no
C3 N2 C8 C13 90.5(2) no
C1 N2 C3 C3A -1.25(19) no
C3 N2 C8 C9 -90.7(2) no
C1 N2 C8 C13 -89.3(2) no
O1 C1 C7A C3A -179.71(19) no
N2 C1 C7A C3A 0.81(18) no
O1 C1 C7A C7 -55.1(3) no
N2 C1 C7A C7 125.43(18) no
N2 C3 C3A C4 -121.85(16) no
O3 C3 C3A C7A -178.53(18) no
O3 C3 C3A C4 58.0(3) no
N2 C3 C3A C7A 1.67(18) no
C3 C3A C7A C7 -123.30(18) no
C3 C3A C7A C1 -1.47(18) no
C4 C3A C7A C7 -1.9(2) no
C7A C3A C4 C5 -38.9(2) no
C3 C3A C4 C5 79.1(2) no
C4 C3A C7A C1 119.96(16) no
C3A C4 C5 C6 42.9(3) no
C4 C5 C6 C7 -1.1(3) no
C5 C6 C7 C7A -41.7(3) no
C6 C7 C7A C1 -78.3(3) no
C6 C7 C7A C3A 40.6(3) no
C13 C8 C9 O14 177.31(16) no
C9 C8 C13 C12 0.0(3) no
C13 C8 C9 C10 1.2(3) no
N2 C8 C9 C10 -177.68(16) no
N2 C8 C9 O14 -1.6(3) no
N2 C8 C13 C12 178.88(17) no
C8 C9 C10 C11 -1.3(3) no
O14 C9 C10 C11 -177.25(17) no
C9 C10 C11 C12 0.1(3) no
C10 C11 C12 C13 1.1(3) no
C11 C12 C13 C8 -1.1(3) no

loop_
_cod_related_entry_id
_cod_related_entry_database
_cod_related_entry_code
1 ChemSpider 2198168
